data_7036709
loop_
_publ_author_name
'Zhao, Xiao-Qing'
'Liu, Xu-Hui'
'Kang, Xiao-Min'
'Zhao, Bin'

_publ_section_title
;
 Self-assembly of heterometallic Ln(III)-Co(II) coordination polymers:
 syntheses, structures, and magnetic studies.
;
_journal_issue 43
_journal_name_full 'Dalton transactions (Cambridge, England : 2003)'
_journal_page_first 18856
_journal_page_last 18863
_journal_paper_doi 10.1039/c5dt02280k
_journal_volume 44
_journal_year 2015
_chemical_formula_sum 'C20 H20 Co1.5 Eu O19'
_chemical_formula_weight 804.72
_chemical_name_systematic
; 
 ? 
;
_space_group_IT_number 14
_symmetry_cell_setting monoclinic
_symmetry_space_group_name_Hall '-P 2ybc'
_symmetry_space_group_name_H-M 'P 1 21/c 1'
_atom_sites_solution_hydrogens geom
_atom_sites_solution_primary direct
_atom_sites_solution_secondary difmap
_audit_creation_method SHELXL-97
_audit_update_record
;
2015-01-25 deposited with the CCDC.
2015-09-28 downloaded from the CCDC.
;
_cell_angle_alpha 90.00
_cell_angle_beta 105.917(2)
_cell_angle_gamma 90.00
_cell_formula_units_Z 4
_cell_length_a 7.4945(2)
_cell_length_b 19.1024(3)
_cell_length_c 17.9883(4)
_cell_measurement_reflns_used 1085
_cell_measurement_temperature 150(2)
_cell_measurement_theta_max 28.7933
_cell_measurement_theta_min 2.5105
_cell_volume 2476.52(10)
_computing_cell_refinement
;
CrysAlisPro, Oxford Diffraction Ltd.,
Version 1.171.33.48 (release 15-09-2009 CrysAlis171 .NET)
(compiled Sep 15 2009,11:49:04)
;
_computing_data_collection
;
CrysAlisPro, Oxford Diffraction Ltd.,
Version 1.171.33.48 (release 15-09-2009 CrysAlis171 .NET)
(compiled Sep 15 2009,11:49:04)
;
_computing_data_reduction
;
CrysAlisPro, Oxford Diffraction Ltd.,
Version 1.171.33.48 (release 15-09-2009 CrysAlis171 .NET)
(compiled Sep 15 2009,11:49:04)
;
_computing_molecular_graphics 'Bruker SHELXTL'
_computing_publication_material 'Bruker SHELXTL'
_computing_structure_refinement 'SHELXL-97 (Sheldrick, 1997)'
_computing_structure_solution 'SHELXS-97 (Sheldrick, 1990)'
_diffrn_ambient_temperature 150(2)
_diffrn_detector_area_resol_mean 16.2116
_diffrn_measured_fraction_theta_full 0.989
_diffrn_measured_fraction_theta_max 0.989
_diffrn_measurement_device_type 'SuperNova, Single source at offset), Eos'
_diffrn_measurement_method '\w scans'
_diffrn_radiation_monochromator graphite
_diffrn_radiation_source 'fine-focus sealed tube'
_diffrn_radiation_type MoK\a
_diffrn_radiation_wavelength 0.71073
_diffrn_reflns_av_R_equivalents 0.0387
_diffrn_reflns_av_sigmaI/netI 0.0611
_diffrn_reflns_limit_h_max 8
_diffrn_reflns_limit_h_min -5
_diffrn_reflns_limit_k_max 21
_diffrn_reflns_limit_k_min -22
_diffrn_reflns_limit_l_max 19
_diffrn_reflns_limit_l_min -21
_diffrn_reflns_number 8732
_diffrn_reflns_theta_full 25.01
_diffrn_reflns_theta_max 25.01
_diffrn_reflns_theta_min 2.44
_diffrn_standards_number 3908
_exptl_absorpt_coefficient_mu 3.598
_exptl_absorpt_correction_T_max 0.8406
_exptl_absorpt_correction_T_min 0.7149
_exptl_absorpt_correction_type multi-scan
_exptl_absorpt_process_details
;
CrysAlisPro, Oxford Diffraction Ltd.,
Version 1.171.33.48 (release 15-09-2009 CrysAlis171 .NET)
(compiled Sep 15 2009,11:49:04)
Empirical absorption correction using spherical harmonics,
 implemented in SCALE3 ABSPACK scaling algorithm.
;
_exptl_crystal_colour pink
_exptl_crystal_density_diffrn 2.158
_exptl_crystal_density_method 'not measured'
_exptl_crystal_description block
_exptl_crystal_F_000 1582
_exptl_crystal_size_max 0.10
_exptl_crystal_size_mid 0.06
_exptl_crystal_size_min 0.05
_refine_diff_density_max 1.150
_refine_diff_density_min -0.740
_refine_diff_density_rms 0.151
_refine_ls_extinction_method none
_refine_ls_goodness_of_fit_ref 0.952
_refine_ls_hydrogen_treatment constr
_refine_ls_matrix_type full
_refine_ls_number_parameters 376
_refine_ls_number_reflns 4312
_refine_ls_number_restraints 96
_refine_ls_restrained_S_all 0.946
_refine_ls_R_factor_all 0.0454
_refine_ls_R_factor_gt 0.0331
_refine_ls_shift/su_max 0.002
_refine_ls_shift/su_mean 0.000
_refine_ls_structure_factor_coef Fsqd
_refine_ls_weighting_details 'calc w=1/[\s^2^(Fo^2^)+(0.0333P)^2^+0.0000P] where P=(Fo^2^+2Fc^2^)/3'
_refine_ls_weighting_scheme calc
_refine_ls_wR_factor_gt 0.0679
_refine_ls_wR_factor_ref 0.0710
_reflns_number_gt 3416
_reflns_number_total 4312
_reflns_threshold_expression >2sigma(I)
_cod_data_source_file c5dt02280k2.cif
_cod_data_source_block p100925d
_cod_depositor_comments 'Adding full bibliography for 7036708--7036712.cif.'
_cod_original_cell_volume 2476.52(9)
_cod_original_sg_symbol_H-M p21/c
_cod_original_formula_sum 'C20 H20 Co1.50 Eu O19'
_cod_database_code 7036709

loop_
_symmetry_equiv_pos_as_xyz
'x, y, z'
'-x, y+1/2, -z+1/2'
'-x, -y, -z'
'x, -y-1/2, z-1/2'

loop_
_atom_site_label
_atom_site_type_symbol
_atom_site_fract_x
_atom_site_fract_y
_atom_site_fract_z
_atom_site_U_iso_or_equiv
_atom_site_adp_type
_atom_site_occupancy
_atom_site_symmetry_multiplicity
_atom_site_calc_flag
_atom_site_refinement_flags
Eu1 Eu 0.32621(3) 0.810721(11) 0.362440(14) 0.00632(8) Uani 1 1 d .
Co1 Co 0.13829(9) 0.63986(3) 0.28226(4) 0.00679(16) Uani 1 1 d .
Co2 Co 0.0000 1.0000 0.5000 0.0065(2) Uani 1 2 d S
C1 C 0.1146(6) 0.8737(2) 0.1708(3) 0.0091(11) Uani 1 1 d U
C2 C 0.1169(6) 0.8053(2) 0.1438(3) 0.0084(10) Uani 1 1 d U
C3 C 0.1322(6) 0.7947(2) 0.0697(3) 0.0061(10) Uani 1 1 d U
H3 H 0.1360 0.7490 0.0524 0.007 Uiso 1 1 calc R
C4 C 0.1420(6) 0.8486(2) 0.0208(3) 0.0074(10) Uani 1 1 d U
C5 C 0.1334(6) 0.9173(2) 0.0474(3) 0.0103(11) Uani 1 1 d .
H5 H 0.1354 0.9548 0.0147 0.012 Uiso 1 1 calc R
C6 C 0.1221(6) 0.9298(2) 0.1216(3) 0.0109(11) Uani 1 1 d .
H6 H 0.1194 0.9756 0.1390 0.013 Uiso 1 1 calc R
C7 C 0.0344(7) 0.9447(2) 0.2682(3) 0.0107(11) Uani 1 1 d .
H7A H -0.0861 0.9528 0.2320 0.013 Uiso 1 1 calc R
H7B H 0.1121 0.9852 0.2676 0.013 Uiso 1 1 calc R
C8 C 0.0144(6) 0.9332(2) 0.3482(3) 0.0100(11) Uani 1 1 d .
C9 C 0.1053(6) 0.7423(2) 0.1904(3) 0.0085(11) Uani 1 1 d U
C10 C 0.1565(6) 0.8319(2) -0.0583(3) 0.0067(10) Uani 1 1 d U
C11 C 0.6292(6) 0.7275(2) 0.5152(3) 0.0083(11) Uani 1 1 d U
C12 C 0.5965(6) 0.7745(2) 0.5705(3) 0.0076(10) Uani 1 1 d U
C13 C 0.5796(6) 0.7498(2) 0.6396(3) 0.0090(11) Uani 1 1 d U
H13 H 0.5573 0.7811 0.6756 0.011 Uiso 1 1 calc R
C14 C 0.5951(6) 0.6784(2) 0.6572(3) 0.0085(11) Uani 1 1 d U
C15 C 0.6288(6) 0.6325(2) 0.6023(3) 0.0092(11) Uani 1 1 d .
H15A H 0.6398 0.5849 0.6132 0.011 Uiso 1 1 calc R
C16 C 0.6463(6) 0.6562(2) 0.5320(3) 0.0096(11) Uani 1 1 d .
H16A H 0.6692 0.6249 0.4961 0.012 Uiso 1 1 calc R
C17 C 0.7179(6) 0.7118(2) 0.3978(3) 0.0092(11) Uani 1 1 d .
H17A H 0.8147 0.6829 0.4302 0.011 Uiso 1 1 calc R
H17B H 0.7731 0.7403 0.3653 0.011 Uiso 1 1 calc R
C18 C 0.5680(6) 0.6650(2) 0.3469(3) 0.0080(11) Uani 1 1 d U
C19 C 0.5591(6) 0.8506(2) 0.5508(3) 0.0074(10) Uani 1 1 d U
C20 C 0.5622(6) 0.6497(2) 0.7299(3) 0.0096(11) Uani 1 1 d .
O1 O 0.1178(4) 0.88291(15) 0.24672(19) 0.0088(7) Uani 1 1 d U
O2 O -0.0611(4) 0.98226(15) 0.37691(19) 0.0095(7) Uani 1 1 d .
O3 O 0.0757(4) 0.87744(15) 0.38346(18) 0.0085(7) Uani 1 1 d .
O4 O 0.1001(4) 0.74801(14) 0.26147(18) 0.0062(7) Uani 1 1 d U
O5 O 0.1045(5) 0.68234(15) 0.16272(19) 0.0128(8) Uani 1 1 d .
O6 O 0.1876(4) 0.76880(15) -0.07052(18) 0.0077(7) Uani 1 1 d .
O7 O 0.1300(4) 0.88013(16) -0.10756(19) 0.0121(8) Uani 1 1 d .
O8 O 0.6415(4) 0.75684(15) 0.44602(18) 0.0089(7) Uani 1 1 d .
O9 O 0.6174(5) 0.61066(17) 0.3195(2) 0.0182(9) Uani 1 1 d .
O10 O 0.4048(4) 0.68595(15) 0.33802(18) 0.0077(7) Uani 1 1 d .
O11 O 0.4319(4) 0.86487(15) 0.48910(18) 0.0095(7) Uani 1 1 d .
O12 O 0.6459(4) 0.89692(16) 0.59502(19) 0.0121(8) Uani 1 1 d .
O13 O 0.4961(4) 0.69212(14) 0.77104(19) 0.0090(7) Uani 1 1 d .
O14 O 0.5980(5) 0.58732(17) 0.7457(2) 0.0215(9) Uani 1 1 d .
O15 O 0.2851(4) 0.99967(15) 0.50273(18) 0.0078(7) Uani 1 1 d U
H15C H 0.3163 0.9566 0.4950 0.009 Uiso 1 1 d R
H15D H 0.3124 1.0286 0.4706 0.009 Uiso 1 1 d R
O16 O 0.0052(4) 0.89397(15) 0.5226(2) 0.0134(8) Uani 1 1 d .
H16C H 0.0335 0.8737 0.4838 0.016 Uiso 1 1 d R
H16D H 0.0423 0.8709 0.5651 0.016 Uiso 1 1 d R
O17 O 0.4553(5) 0.92869(16) 0.36044(19) 0.0150(8) Uani 1 1 d .
H17C H 0.5196 0.9555 0.3980 0.018 Uiso 1 1 d R
H17D H 0.5126 0.9266 0.3230 0.018 Uiso 1 1 d R
O18 O -0.1282(4) 0.60694(14) 0.24068(19) 0.0100(7) Uani 1 1 d U
H18A H -0.1903 0.6003 0.2734 0.012 Uiso 1 1 d R
H18B H -0.1886 0.6131 0.1932 0.012 Uiso 1 1 d R
O19 O 0.2735(4) 0.55794(15) 0.25428(19) 0.0130(8) Uani 1 1 d .
H19A H 0.2256 0.5348 0.2132 0.016 Uiso 1 1 d R
H19B H 0.3928 0.5635 0.2675 0.016 Uiso 1 1 d R

loop_
_atom_site_aniso_label
_atom_site_aniso_U_11
_atom_site_aniso_U_22
_atom_site_aniso_U_33
_atom_site_aniso_U_23
_atom_site_aniso_U_13
_atom_site_aniso_U_12
Eu1 0.00635(13) 0.00806(13) 0.00425(14) -0.00053(11) 0.00097(10) 0.00002(10)
Co1 0.0079(3) 0.0083(3) 0.0043(4) -0.0011(3) 0.0018(3) -0.0016(3)
Co2 0.0063(5) 0.0084(4) 0.0055(5) 0.0010(4) 0.0031(4) 0.0021(4)
C1 0.0087(13) 0.0097(13) 0.0088(14) 0.0004(9) 0.0019(9) 0.0007(9)
C2 0.0082(13) 0.0094(13) 0.0078(13) 0.0000(9) 0.0028(9) 0.0005(9)
C3 0.0059(13) 0.0056(13) 0.0065(13) -0.0009(9) 0.0013(9) 0.0006(9)
C4 0.0066(13) 0.0087(13) 0.0068(13) -0.0004(9) 0.0018(9) 0.0005(9)
C5 0.013(3) 0.013(2) 0.005(3) 0.005(2) 0.002(2) 0.001(2)
C6 0.013(3) 0.010(2) 0.008(3) -0.005(2) -0.001(2) 0.001(2)
C7 0.016(3) 0.006(2) 0.009(3) 0.001(2) 0.001(2) 0.003(2)
C8 0.005(2) 0.017(3) 0.008(3) -0.004(2) 0.000(2) -0.003(2)
C9 0.0079(13) 0.0094(13) 0.0084(14) -0.0007(9) 0.0024(9) 0.0008(9)
C10 0.0059(13) 0.0078(13) 0.0066(13) 0.0000(9) 0.0024(9) 0.0001(9)
C11 0.0075(13) 0.0094(13) 0.0079(14) 0.0003(9) 0.0020(9) -0.0002(9)
C12 0.0070(13) 0.0079(13) 0.0075(13) 0.0002(9) 0.0013(9) 0.0001(9)
C13 0.0087(13) 0.0099(13) 0.0083(14) -0.0012(9) 0.0022(9) 0.0000(9)
C14 0.0076(13) 0.0094(13) 0.0084(14) 0.0002(9) 0.0021(9) 0.0000(9)
C15 0.009(2) 0.008(2) 0.010(3) 0.001(2) 0.001(2) 0.0014(19)
C16 0.008(3) 0.014(2) 0.007(3) -0.005(2) 0.003(2) 0.003(2)
C17 0.010(3) 0.015(2) 0.004(3) 0.000(2) 0.004(2) -0.001(2)
C18 0.0085(13) 0.0081(13) 0.0075(14) 0.0017(9) 0.0025(9) -0.0007(9)
C19 0.0077(13) 0.0087(13) 0.0066(13) 0.0005(9) 0.0033(9) 0.0000(9)
C20 0.006(3) 0.014(3) 0.009(3) 0.001(2) 0.001(2) 0.000(2)
O1 0.0107(10) 0.0094(10) 0.0068(11) -0.0005(8) 0.0032(8) 0.0022(8)
O2 0.0129(18) 0.0090(16) 0.0076(18) -0.0010(15) 0.0047(15) 0.0046(14)
O3 0.0100(18) 0.0097(17) 0.0057(18) 0.0003(15) 0.0020(15) 0.0035(14)
O4 0.0074(10) 0.0056(10) 0.0051(11) 0.0009(8) 0.0011(8) -0.0002(8)
O5 0.022(2) 0.0092(17) 0.0080(19) 0.0047(15) 0.0065(16) 0.0017(14)
O6 0.0077(17) 0.0091(16) 0.0073(18) -0.0001(15) 0.0038(14) -0.0002(13)
O7 0.0133(19) 0.0167(18) 0.0074(19) 0.0034(16) 0.0048(15) 0.0048(14)
O8 0.0100(18) 0.0117(16) 0.0041(18) 0.0009(15) 0.0004(14) 0.0010(13)
O9 0.0128(19) 0.0196(18) 0.023(2) -0.0132(17) 0.0056(17) -0.0009(15)
O10 0.0067(17) 0.0101(16) 0.0058(18) -0.0005(15) 0.0010(14) -0.0007(13)
O11 0.0120(18) 0.0099(16) 0.0047(18) -0.0006(15) -0.0006(15) 0.0022(13)
O12 0.0114(18) 0.0148(17) 0.0071(19) -0.0012(16) -0.0023(15) -0.0010(14)
O13 0.0130(18) 0.0047(15) 0.0096(19) 0.0006(15) 0.0037(15) -0.0006(14)
O14 0.032(2) 0.0161(19) 0.023(2) 0.0110(18) 0.0170(19) 0.0130(16)
O15 0.0086(10) 0.0072(10) 0.0077(11) 0.0003(8) 0.0024(8) 0.0003(8)
O16 0.025(2) 0.0079(16) 0.0102(19) 0.0024(15) 0.0104(16) 0.0060(14)
O17 0.019(2) 0.0191(18) 0.0102(19) -0.0067(16) 0.0095(16) -0.0104(15)
O18 0.0089(10) 0.0119(10) 0.0086(11) 0.0008(9) 0.0015(8) -0.0008(8)
O19 0.0091(18) 0.0143(17) 0.016(2) -0.0042(16) 0.0044(15) -0.0002(14)

loop_
_atom_type_symbol
_atom_type_description
_atom_type_scat_dispersion_real
_atom_type_scat_dispersion_imag
_atom_type_scat_source
C C 0.0033 0.0016 'International Tables Vol C Tables 4.2.6.8 and 6.1.1.4'
H H 0.0000 0.0000 'International Tables Vol C Tables 4.2.6.8 and 6.1.1.4'
Co Co 0.3494 0.9721 'International Tables Vol C Tables 4.2.6.8 and 6.1.1.4'
Eu Eu -0.1578 3.6682 'International Tables Vol C Tables 4.2.6.8 and 6.1.1.4'
O O 0.0106 0.0060 'International Tables Vol C Tables 4.2.6.8 and 6.1.1.4'

loop_
_geom_angle_atom_site_label_1
_geom_angle_atom_site_label_2
_geom_angle_atom_site_label_3
_geom_angle
_geom_angle_site_symmetry_1
_geom_angle_site_symmetry_3
O13 Eu1 O6 138.37(10) 4_575 4_576
O13 Eu1 O3 136.71(10) 4_575 .
O6 Eu1 O3 77.65(10) 4_576 .
O13 Eu1 O11 124.66(11) 4_575 .
O6 Eu1 O11 82.55(11) 4_576 .
O3 Eu1 O11 72.06(10) . .
O13 Eu1 O4 82.28(10) 4_575 .
O6 Eu1 O4 75.50(10) 4_576 .
O3 Eu1 O4 87.94(10) . .
O11 Eu1 O4 153.05(11) . .
O13 Eu1 O17 73.66(10) 4_575 .
O6 Eu1 O17 146.24(11) 4_576 .
O3 Eu1 O17 80.93(10) . .
O11 Eu1 O17 66.08(11) . .
O4 Eu1 O17 129.59(10) . .
O13 Eu1 O10 69.98(10) 4_575 .
O6 Eu1 O10 68.65(10) 4_576 .
O3 Eu1 O10 139.86(10) . .
O11 Eu1 O10 122.29(10) . .
O4 Eu1 O10 63.43(9) . .
O17 Eu1 O10 138.82(11) . .
O13 Eu1 O1 77.00(10) 4_575 .
O6 Eu1 O1 119.72(10) 4_576 .
O3 Eu1 O1 61.43(10) . .
O11 Eu1 O1 119.35(9) . .
O4 Eu1 O1 61.67(9) . .
O17 Eu1 O1 69.97(10) . .
O10 Eu1 O1 118.35(10) . .
O13 Eu1 O8 79.42(10) 4_575 .
O6 Eu1 O8 84.73(10) 4_576 .
O3 Eu1 O8 137.72(10) . .
O11 Eu1 O8 67.71(10) . .
O4 Eu1 O8 124.42(9) . .
O17 Eu1 O8 94.10(10) . .
O10 Eu1 O8 60.99(9) . .
O1 Eu1 O8 154.47(10) . .
O13 Eu1 Co1 85.85(7) 4_575 .
O6 Eu1 Co1 56.89(7) 4_576 .
O3 Eu1 Co1 107.59(7) . .
O11 Eu1 Co1 137.32(7) . .
O4 Eu1 Co1 32.76(7) . .
O17 Eu1 Co1 156.32(8) . .
O10 Eu1 Co1 34.72(7) . .
O1 Eu1 Co1 94.27(7) . .
O8 Eu1 Co1 93.66(6) . .
O13 Eu1 H17D 55.7 4_575 .
O6 Eu1 H17D 163.4 4_576 .
O3 Eu1 H17D 95.0 . .
O11 Eu1 H17D 81.1 . .
O4 Eu1 H17D 119.5 . .
O17 Eu1 H17D 18.0 . .
O10 Eu1 H17D 123.0 . .
O1 Eu1 H17D 67.3 . .
O8 Eu1 H17D 91.2 . .
Co1 Eu1 H17D 139.6 . .
O19 Co1 O18 100.35(13) . .
O19 Co1 O7 104.51(13) . 4_576
O18 Co1 O7 90.63(13) . 4_576
O19 Co1 O4 140.89(13) . .
O18 Co1 O4 99.59(12) . .
O7 Co1 O4 108.56(13) 4_576 .
O19 Co1 O10 88.17(12) . .
O18 Co1 O10 170.87(13) . .
O7 Co1 O10 84.01(13) 4_576 .
O4 Co1 O10 75.28(11) . .
O19 Co1 O5 88.49(13) . .
O18 Co1 O5 85.30(13) . .
O7 Co1 O5 166.89(13) 4_576 .
O4 Co1 O5 60.08(11) . .
O10 Co1 O5 98.30(12) . .
O19 Co1 Eu1 128.67(9) . .
O18 Co1 Eu1 130.51(8) . .
O7 Co1 Eu1 84.01(9) 4_576 .
O4 Co1 Eu1 38.71(8) . .
O10 Co1 Eu1 41.66(8) . .
O5 Co1 Eu1 89.16(8) . .
O16 Co2 O16 180.00(3) . 3_576
O16 Co2 O15 91.61(12) . .
O16 Co2 O15 88.39(12) 3_576 .
O16 Co2 O15 88.39(12) . 3_576
O16 Co2 O15 91.61(12) 3_576 3_576
O15 Co2 O15 180.00(17) . 3_576
O16 Co2 O2 87.98(12) . 3_576
O16 Co2 O2 92.02(12) 3_576 3_576
O15 Co2 O2 92.73(12) . 3_576
O15 Co2 O2 87.27(12) 3_576 3_576
O16 Co2 O2 92.02(12) . .
O16 Co2 O2 87.98(12) 3_576 .
O15 Co2 O2 87.27(12) . .
O15 Co2 O2 92.73(12) 3_576 .
O2 Co2 O2 180.000(1) 3_576 .
O1 C1 C2 118.0(4) . .
O1 C1 C6 122.6(4) . .
C2 C1 C6 119.3(5) . .
C3 C2 C1 119.0(4) . .
C3 C2 C9 117.3(4) . .
C1 C2 C9 123.7(5) . .
C4 C3 C2 122.8(4) . .
C4 C3 H3 118.6 . .
C2 C3 H3 118.6 . .
C3 C4 C5 117.9(4) . .
C3 C4 C10 118.9(4) . .
C5 C4 C10 123.2(4) . .
C6 C5 C4 120.7(4) . .
C6 C5 H5 119.6 . .
C4 C5 H5 119.6 . .
C5 C6 C1 120.1(4) . .
C5 C6 H6 119.9 . .
C1 C6 H6 119.9 . .
O1 C7 C8 107.6(4) . .
O1 C7 H7A 110.2 . .
C8 C7 H7A 110.2 . .
O1 C7 H7B 110.2 . .
C8 C7 H7B 110.2 . .
H7A C7 H7B 108.5 . .
O3 C8 O2 123.9(5) . .
O3 C8 C7 119.1(4) . .
O2 C8 C7 116.9(4) . .
O5 C9 O4 118.3(4) . .
O5 C9 C2 120.9(4) . .
O4 C9 C2 120.8(4) . .
O7 C10 O6 125.5(4) . .
O7 C10 C4 118.6(4) . .
O6 C10 C4 115.9(4) . .
O8 C11 C16 124.2(4) . .
O8 C11 C12 116.2(4) . .
C16 C11 C12 119.6(4) . .
C13 C12 C11 119.9(4) . .
C13 C12 C19 119.3(4) . .
C11 C12 C19 120.4(4) . .
C12 C13 C14 121.4(4) . .
C12 C13 H13 119.3 . .
C14 C13 H13 119.3 . .
C15 C14 C13 118.2(5) . .
C15 C14 C20 119.6(4) . .
C13 C14 C20 122.0(4) . .
C16 C15 C14 121.5(4) . .
C16 C15 H15A 119.2 . .
C14 C15 H15A 119.2 . .
C15 C16 C11 119.5(4) . .
C15 C16 H16A 120.3 . .
C11 C16 H16A 120.3 . .
O8 C17 C18 111.2(4) . .
O8 C17 H17A 109.4 . .
C18 C17 H17A 109.4 . .
O8 C17 H17B 109.4 . .
C18 C17 H17B 109.4 . .
H17A C17 H17B 108.0 . .
O9 C18 O10 126.8(4) . .
O9 C18 C17 118.4(4) . .
O10 C18 C17 114.8(4) . .
O12 C19 O11 122.4(4) . .
O12 C19 C12 120.3(4) . .
O11 C19 C12 117.2(4) . .
O14 C20 O13 124.7(5) . .
O14 C20 C14 118.3(4) . .
O13 C20 C14 117.0(4) . .
C1 O1 C7 118.9(3) . .
C1 O1 Eu1 124.5(3) . .
C7 O1 Eu1 115.2(3) . .
C8 O2 Co2 122.5(3) . .
C8 O3 Eu1 124.5(3) . .
C9 O4 Co1 93.0(3) . .
C9 O4 Eu1 125.2(3) . .
Co1 O4 Eu1 108.53(12) . .
C9 O5 Co1 87.9(3) . .
C10 O6 Eu1 146.9(3) . 4_575
C10 O7 Co1 120.6(3) . 4_575
C11 O8 C17 115.6(3) . .
C11 O8 Eu1 113.5(3) . .
C17 O8 Eu1 109.3(2) . .
C18 O10 Co1 132.3(3) . .
C18 O10 Eu1 123.1(3) . .
Co1 O10 Eu1 103.62(12) . .
C19 O11 Eu1 134.2(3) . .
C20 O13 Eu1 139.5(3) . 4_576
Co2 O15 H15C 108.0 . .
Co2 O15 H15D 113.8 . .
H15C O15 H15D 111.8 . .
Co2 O16 H16C 105.8 . .
Co2 O16 H16D 131.5 . .
H16C O16 H16D 113.1 . .
Eu1 O17 H17C 131.2 . .
Eu1 O17 H17D 104.0 . .
H17C O17 H17D 109.2 . .
Co1 O18 H18A 117.3 . .
Co1 O18 H18B 121.4 . .
H18A O18 H18B 117.8 . .
Co1 O19 H19A 120.2 . .
Co1 O19 H19B 113.0 . .
H19A O19 H19B 117.3 . .

loop_
_geom_bond_atom_site_label_1
_geom_bond_atom_site_label_2
_geom_bond_distance
_geom_bond_site_symmetry_2
Eu1 O13 2.340(3) 4_575
Eu1 O6 2.351(3) 4_576
Eu1 O3 2.384(3) .
Eu1 O11 2.429(3) .
Eu1 O4 2.432(3) .
Eu1 O17 2.456(3) .
Eu1 O10 2.522(3) .
Eu1 O1 2.625(3) .
Eu1 O8 2.637(3) .
Eu1 Co1 3.6881(6) .
Eu1 H17D 2.8095 .
Co1 O19 2.002(3) .
Co1 O18 2.031(3) .
Co1 O7 2.036(3) 4_576
Co1 O4 2.105(3) .
Co1 O10 2.161(3) .
Co1 O5 2.247(3) .
Co2 O16 2.064(3) .
Co2 O16 2.064(3) 3_576
Co2 O15 2.123(3) .
Co2 O15 2.123(3) 3_576
Co2 O2 2.161(3) 3_576
Co2 O2 2.161(3) .
C1 O1 1.370(6) .
C1 C2 1.396(6) .
C1 C6 1.401(7) .
C2 C3 1.383(6) .
C2 C9 1.483(6) .
C3 C4 1.369(6) .
C3 H3 0.9300 .
C4 C5 1.405(6) .
C4 C10 1.491(6) .
C5 C6 1.381(7) .
C5 H5 0.9300 .
C6 H6 0.9300 .
C7 O1 1.436(5) .
C7 C8 1.503(7) .
C7 H7A 0.9700 .
C7 H7B 0.9700 .
C8 O3 1.260(5) .
C8 O2 1.275(5) .
C9 O5 1.248(5) .
C9 O4 1.294(6) .
C10 O7 1.256(5) .
C10 O6 1.259(5) .
C11 O8 1.391(6) .
C11 C16 1.392(6) .
C11 C12 1.410(7) .
C12 C13 1.367(7) .
C12 C19 1.503(6) .
C13 C14 1.398(6) .
C13 H13 0.9300 .
C14 C15 1.395(7) .
C14 C20 1.500(7) .
C15 C16 1.383(7) .
C15 H15A 0.9300 .
C16 H16A 0.9300 .
C17 O8 1.447(5) .
C17 C18 1.529(6) .
C17 H17A 0.9700 .
C17 H17B 0.9700 .
C18 O9 1.247(5) .
C18 O10 1.255(5) .
C19 O12 1.247(5) .
C19 O11 1.279(5) .
C20 O14 1.238(5) .
C20 O13 1.284(6) .
O6 Eu1 2.351(3) 4_575
O7 Co1 2.036(3) 4_575
O13 Eu1 2.340(3) 4_576
O15 H15C 0.8765 .
O15 H15D 0.8647 .
O16 H16C 0.8736 .
O16 H16D 0.8596 .
O17 H17C 0.8786 .
O17 H17D 0.8931 .
O18 H18A 0.8537 .
O18 H18B 0.8572 .
O19 H19A 0.8524 .
O19 H19B 0.8664 .

loop_
_geom_torsion_atom_site_label_1
_geom_torsion_atom_site_label_2
_geom_torsion_atom_site_label_3
_geom_torsion_atom_site_label_4
_geom_torsion
_geom_torsion_site_symmetry_1
_geom_torsion_site_symmetry_4
O13 Eu1 Co1 O19 44.03(14) 4_575 .
O6 Eu1 Co1 O19 -116.35(15) 4_576 .
O3 Eu1 Co1 O19 -178.02(15) . .
O11 Eu1 Co1 O19 -95.65(17) . .
O4 Eu1 Co1 O19 126.20(19) . .
O17 Eu1 Co1 O19 73.9(2) . .
O10 Eu1 Co1 O19 -16.11(18) . .
O1 Eu1 Co1 O19 120.64(14) . .
O8 Eu1 Co1 O19 -35.08(14) . .
O13 Eu1 Co1 O18 -126.46(15) 4_575 .
O6 Eu1 Co1 O18 73.16(16) 4_576 .
O3 Eu1 Co1 O18 11.50(15) . .
O11 Eu1 Co1 O18 93.86(17) . .
O4 Eu1 Co1 O18 -44.28(19) . .
O17 Eu1 Co1 O18 -96.6(2) . .
O10 Eu1 Co1 O18 173.41(19) . .
O1 Eu1 Co1 O18 -49.85(15) . .
O8 Eu1 Co1 O18 154.44(15) . .
O13 Eu1 Co1 O7 147.84(12) 4_575 4_576
O6 Eu1 Co1 O7 -12.54(13) 4_576 4_576
O3 Eu1 Co1 O7 -74.20(12) . 4_576
O11 Eu1 Co1 O7 8.16(15) . 4_576
O4 Eu1 Co1 O7 -129.98(17) . 4_576
O17 Eu1 Co1 O7 177.7(2) . 4_576
O10 Eu1 Co1 O7 87.71(16) . 4_576
O1 Eu1 Co1 O7 -135.55(12) . 4_576
O8 Eu1 Co1 O7 68.74(12) . 4_576
O13 Eu1 Co1 O4 -82.17(16) 4_575 .
O6 Eu1 Co1 O4 117.45(16) 4_576 .
O3 Eu1 Co1 O4 55.78(16) . .
O11 Eu1 Co1 O4 138.14(18) . .
O17 Eu1 Co1 O4 -52.3(2) . .
O10 Eu1 Co1 O4 -142.31(19) . .
O1 Eu1 Co1 O4 -5.57(15) . .
O8 Eu1 Co1 O4 -161.28(16) . .
O13 Eu1 Co1 O10 60.14(15) 4_575 .
O6 Eu1 Co1 O10 -100.24(15) 4_576 .
O3 Eu1 Co1 O10 -161.91(15) . .
O11 Eu1 Co1 O10 -79.55(17) . .
O4 Eu1 Co1 O10 142.31(19) . .
O17 Eu1 Co1 O10 90.0(2) . .
O1 Eu1 Co1 O10 136.74(15) . .
O8 Eu1 Co1 O10 -18.97(15) . .
O13 Eu1 Co1 O5 -43.37(12) 4_575 .
O6 Eu1 Co1 O5 156.25(12) 4_576 .
O3 Eu1 Co1 O5 94.58(12) . .
O11 Eu1 Co1 O5 176.95(14) . .
O4 Eu1 Co1 O5 38.80(16) . .
O17 Eu1 Co1 O5 -13.5(2) . .
O10 Eu1 Co1 O5 -103.51(16) . .
O1 Eu1 Co1 O5 33.24(11) . .
O8 Eu1 Co1 O5 -122.48(11) . .
O1 C1 C2 C3 -173.7(4) . .
C6 C1 C2 C3 2.0(7) . .
O1 C1 C2 C9 5.8(7) . .
C6 C1 C2 C9 -178.6(4) . .
C1 C2 C3 C4 -1.2(7) . .
C9 C2 C3 C4 179.3(4) . .
C2 C3 C4 C5 -0.9(7) . .
C2 C3 C4 C10 -179.4(4) . .
C3 C4 C5 C6 2.2(7) . .
C10 C4 C5 C6 -179.3(4) . .
C4 C5 C6 C1 -1.5(7) . .
O1 C1 C6 C5 174.8(4) . .
C2 C1 C6 C5 -0.6(7) . .
O1 C7 C8 O3 3.0(6) . .
O1 C7 C8 O2 -178.7(4) . .
C3 C2 C9 O5 -1.9(7) . .
C1 C2 C9 O5 178.7(4) . .
C3 C2 C9 O4 176.5(4) . .
C1 C2 C9 O4 -2.9(7) . .
C3 C4 C10 O7 166.6(4) . .
C5 C4 C10 O7 -11.9(7) . .
C3 C4 C10 O6 -10.6(6) . .
C5 C4 C10 O6 170.9(4) . .
O8 C11 C12 C13 178.9(4) . .
C16 C11 C12 C13 -0.8(7) . .
O8 C11 C12 C19 5.8(6) . .
C16 C11 C12 C19 -174.0(4) . .
C11 C12 C13 C14 0.4(7) . .
C19 C12 C13 C14 173.7(4) . .
C12 C13 C14 C15 0.1(7) . .
C12 C13 C14 C20 -175.1(4) . .
C13 C14 C15 C16 -0.2(7) . .
C20 C14 C15 C16 175.1(4) . .
C14 C15 C16 C11 -0.3(7) . .
O8 C11 C16 C15 -179.0(4) . .
C12 C11 C16 C15 0.7(7) . .
O8 C17 C18 O9 -159.5(4) . .
O8 C17 C18 O10 19.7(6) . .
C13 C12 C19 O12 56.1(6) . .
C11 C12 C19 O12 -130.7(5) . .
C13 C12 C19 O11 -121.6(5) . .
C11 C12 C19 O11 51.6(6) . .
C15 C14 C20 O14 12.6(7) . .
C13 C14 C20 O14 -172.3(4) . .
C15 C14 C20 O13 -166.5(4) . .
C13 C14 C20 O13 8.6(7) . .
C2 C1 O1 C7 -152.1(4) . .
C6 C1 O1 C7 32.4(6) . .
C2 C1 O1 Eu1 41.8(5) . .
C6 C1 O1 Eu1 -133.7(4) . .
C8 C7 O1 C1 166.0(4) . .
C8 C7 O1 Eu1 -26.6(4) . .
O13 Eu1 O1 C1 27.6(3) 4_575 .
O6 Eu1 O1 C1 -111.1(3) 4_576 .
O3 Eu1 O1 C1 -164.8(4) . .
O11 Eu1 O1 C1 150.3(3) . .
O4 Eu1 O1 C1 -60.5(3) . .
O17 Eu1 O1 C1 104.7(3) . .
O10 Eu1 O1 C1 -30.8(4) . .
O8 Eu1 O1 C1 50.6(4) . .
Co1 Eu1 O1 C1 -57.1(3) . .
O13 Eu1 O1 C7 -138.9(3) 4_575 .
O6 Eu1 O1 C7 82.3(3) 4_576 .
O3 Eu1 O1 C7 28.6(3) . .
O11 Eu1 O1 C7 -16.3(3) . .
O4 Eu1 O1 C7 132.9(3) . .
O17 Eu1 O1 C7 -61.8(3) . .
O10 Eu1 O1 C7 162.7(3) . .
O8 Eu1 O1 C7 -115.9(3) . .
Co1 Eu1 O1 C7 136.3(3) . .
O3 C8 O2 Co2 26.0(6) . .
C7 C8 O2 Co2 -152.3(3) . .
O16 Co2 O2 C8 -39.9(4) . .
O16 Co2 O2 C8 140.1(4) 3_576 .
O15 Co2 O2 C8 51.7(3) . .
O15 Co2 O2 C8 -128.3(3) 3_576 .
O2 Co2 O2 C8 140(51) 3_576 .
O2 C8 O3 Eu1 -150.9(3) . .
C7 C8 O3 Eu1 27.3(6) . .
O13 Eu1 O3 C8 -12.0(4) 4_575 .
O6 Eu1 O3 C8 -164.0(3) 4_576 .
O11 Eu1 O3 C8 109.9(3) . .
O4 Eu1 O3 C8 -88.4(3) . .
O17 Eu1 O3 C8 42.2(3) . .
O10 Eu1 O3 C8 -130.9(3) . .
O1 Eu1 O3 C8 -29.8(3) . .
O8 Eu1 O3 C8 128.4(3) . .
Co1 Eu1 O3 C8 -115.0(3) . .
O5 C9 O4 Co1 8.8(4) . .
C2 C9 O4 Co1 -169.6(4) . .
O5 C9 O4 Eu1 124.1(4) . .
C2 C9 O4 Eu1 -54.4(5) . .
O19 Co1 O4 C9 35.9(4) . .
O18 Co1 O4 C9 -83.8(3) . .
O7 Co1 O4 C9 -177.8(3) 4_576 .
O10 Co1 O4 C9 103.9(3) . .
O5 Co1 O4 C9 -5.0(3) . .
Eu1 Co1 O4 C9 128.7(3) . .
O19 Co1 O4 Eu1 -92.8(2) . .
O18 Co1 O4 Eu1 147.43(14) . .
O7 Co1 O4 Eu1 53.50(16) 4_576 .
O10 Co1 O4 Eu1 -24.85(13) . .
O5 Co1 O4 Eu1 -133.71(17) . .
O13 Eu1 O4 C9 -13.4(3) 4_575 .
O6 Eu1 O4 C9 -157.9(3) 4_576 .
O3 Eu1 O4 C9 124.3(3) . .
O11 Eu1 O4 C9 165.7(3) . .
O17 Eu1 O4 C9 47.9(4) . .
O10 Eu1 O4 C9 -84.8(3) . .
O1 Eu1 O4 C9 66.0(3) . .
O8 Eu1 O4 C9 -84.9(3) . .
Co1 Eu1 O4 C9 -107.7(4) . .
O13 Eu1 O4 Co1 94.34(14) 4_575 .
O6 Eu1 O4 Co1 -50.16(13) 4_576 .
O3 Eu1 O4 Co1 -127.93(14) . .
O11 Eu1 O4 Co1 -86.6(2) . .
O17 Eu1 O4 Co1 155.63(12) . .
O10 Eu1 O4 Co1 22.91(12) . .
O1 Eu1 O4 Co1 173.69(17) . .
O8 Eu1 O4 Co1 22.85(19) . .
O4 C9 O5 Co1 -8.2(4) . .
C2 C9 O5 Co1 170.2(4) . .
O19 Co1 O5 C9 -150.5(3) . .
O18 Co1 O5 C9 109.0(3) . .
O7 Co1 O5 C9 36.7(7) 4_576 .
O4 Co1 O5 C9 5.1(3) . .
O10 Co1 O5 C9 -62.5(3) . .
Eu1 Co1 O5 C9 -21.7(3) . .
O7 C10 O6 Eu1 34.3(8) . 4_575
C4 C10 O6 Eu1 -148.7(4) . 4_575
O6 C10 O7 Co1 -0.8(6) . 4_575
C4 C10 O7 Co1 -177.7(3) . 4_575
C16 C11 O8 C17 -14.4(6) . .
C12 C11 O8 C17 165.8(4) . .
C16 C11 O8 Eu1 112.9(4) . .
C12 C11 O8 Eu1 -66.8(4) . .
C18 C17 O8 C11 85.0(5) . .
C18 C17 O8 Eu1 -44.5(4) . .
O13 Eu1 O8 C11 -166.0(3) 4_575 .
O6 Eu1 O8 C11 -24.7(3) 4_576 .
O3 Eu1 O8 C11 40.4(3) . .
O11 Eu1 O8 C11 59.4(3) . .
O4 Eu1 O8 C11 -93.1(3) . .
O17 Eu1 O8 C11 121.4(3) . .
O10 Eu1 O8 C11 -93.2(3) . .
O1 Eu1 O8 C11 171.2(3) . .
Co1 Eu1 O8 C11 -80.9(3) . .
O13 Eu1 O8 C17 -35.5(3) 4_575 .
O6 Eu1 O8 C17 105.9(3) 4_576 .
O3 Eu1 O8 C17 171.0(2) . .
O11 Eu1 O8 C17 -170.0(3) . .
O4 Eu1 O8 C17 37.5(3) . .
O17 Eu1 O8 C17 -108.0(3) . .
O10 Eu1 O8 C17 37.4(2) . .
O1 Eu1 O8 C17 -58.3(3) . .
Co1 Eu1 O8 C17 49.6(3) . .
O9 C18 O10 Co1 5.0(8) . .
C17 C18 O10 Co1 -174.1(3) . .
O9 C18 O10 Eu1 -161.6(4) . .
C17 C18 O10 Eu1 19.3(6) . .
O19 Co1 O10 C18 -1.0(4) . .
O18 Co1 O10 C18 158.1(7) . .
O7 Co1 O10 C18 103.8(4) 4_576 .
O4 Co1 O10 C18 -145.2(4) . .
O5 Co1 O10 C18 -89.2(4) . .
Eu1 Co1 O10 C18 -168.5(5) . .
O19 Co1 O10 Eu1 167.48(14) . .
O18 Co1 O10 Eu1 -33.4(8) . .
O7 Co1 O10 Eu1 -87.72(13) 4_576 .
O4 Co1 O10 Eu1 23.29(12) . .
O5 Co1 O10 Eu1 79.27(13) . .
O13 Eu1 O10 C18 56.8(4) 4_575 .
O6 Eu1 O10 C18 -127.9(4) 4_576 .
O3 Eu1 O10 C18 -162.8(3) . .
O11 Eu1 O10 C18 -62.2(4) . .
O4 Eu1 O10 C18 148.1(4) . .
O17 Eu1 O10 C18 27.4(4) . .
O1 Eu1 O10 C18 118.9(3) . .
O8 Eu1 O10 C18 -31.9(3) . .
Co1 Eu1 O10 C18 169.8(4) . .
O13 Eu1 O10 Co1 -113.00(14) 4_575 .
O6 Eu1 O10 Co1 62.26(13) 4_576 .
O3 Eu1 O10 Co1 27.3(2) . .
O11 Eu1 O10 Co1 127.94(12) . .
O4 Eu1 O10 Co1 -21.71(11) . .
O17 Eu1 O10 Co1 -142.41(13) . .
O1 Eu1 O10 Co1 -50.94(16) . .
O8 Eu1 O10 Co1 158.23(17) . .
O12 C19 O11 Eu1 146.7(4) . .
C12 C19 O11 Eu1 -35.7(6) . .
O13 Eu1 O11 C19 -69.0(4) 4_575 .
O6 Eu1 O11 C19 76.6(4) 4_576 .
O3 Eu1 O11 C19 156.0(4) . .
O4 Eu1 O11 C19 112.1(4) . .
O17 Eu1 O11 C19 -116.1(4) . .
O10 Eu1 O11 C19 17.8(5) . .
O1 Eu1 O11 C19 -163.4(4) . .
O8 Eu1 O11 C19 -10.7(4) . .
Co1 Eu1 O11 C19 59.3(5) . .
O14 C20 O13 Eu1 -23.4(8) . 4_576
C14 C20 O13 Eu1 155.7(3) . 4_576
